data_4311114
loop_
_publ_author_name
'David R. Manke'
'Zhi-Heng Loh'
'Daniel G. Nocera'

_publ_contact_author 'Daniel G. Nocera'
_publ_contact_author_email nocera@mit.edu
_publ_section_title
;
 Eclipsed M2X6 Compounds Exhibiting Very Short Metal-Metal Triple Bonds
;
_journal_name_full 'Inorganic Chemistry'
_journal_page_first 3618
_journal_page_last 3624
_journal_paper_doi 10.1021/ic049795r
_journal_volume 43
_journal_year 2004
_chemical_formula_sum 'C36 H57 B3 N6 W2'
_chemical_formula_weight 974.01
_chemical_name_systematic Tris(bis(tert-butylamino)phenylborane)ditungsten(iii)
_space_group_IT_number 15
_symmetry_cell_setting monoclinic
_symmetry_space_group_name_Hall '-C 2yc'
_symmetry_space_group_name_H-M 'C 1 2/c 1'
_atom_sites_solution_hydrogens geom
_atom_sites_solution_primary direct
_atom_sites_solution_secondary difmap
_cell_angle_alpha 90.00
_cell_angle_beta 126.8970(10)
_cell_angle_gamma 90.00
_cell_formula_units_Z 4
_cell_length_a 21.0389(13)
_cell_length_b 16.3854(10)
_cell_length_c 14.2619(9)
_cell_measurement_temperature 193(2)
_cell_volume 3931.8(4)
_computing_cell_refinement 'Bruker SMART'
_computing_data_collection 'Bruker SMART'
_computing_data_reduction 'Bruker SAINT'
_computing_molecular_graphics 'Bruker SHELXTL'
_computing_publication_material 'Bruker SHELXTL'
_computing_structure_refinement 'SHELXL-97 (Sheldrick, 1997)'
_computing_structure_solution 'SHELXS-97 (Sheldrick, 1990)'
_diffrn_ambient_temperature 193(2)
_diffrn_measured_fraction_theta_full 0.993
_diffrn_measured_fraction_theta_max 0.993
_diffrn_measurement_device_type 'CCD area detector'
_diffrn_measurement_method 'phi and omega scans'
_diffrn_radiation_monochromator graphite
_diffrn_radiation_source 'fine-focus sealed tube'
_diffrn_radiation_type MoK\a
_diffrn_radiation_wavelength 0.71073
_diffrn_reflns_av_R_equivalents 0.0604
_diffrn_reflns_av_sigmaI/netI 0.0429
_diffrn_reflns_limit_h_max 12
_diffrn_reflns_limit_h_min -23
_diffrn_reflns_limit_k_max 17
_diffrn_reflns_limit_k_min -18
_diffrn_reflns_limit_l_max 15
_diffrn_reflns_limit_l_min -15
_diffrn_reflns_number 7627
_diffrn_reflns_theta_full 23.27
_diffrn_reflns_theta_max 23.27
_diffrn_reflns_theta_min 2.87
_exptl_absorpt_coefficient_mu 5.879
_exptl_absorpt_correction_type face-indexed
_exptl_crystal_colour tan
_exptl_crystal_density_diffrn 1.645
_exptl_crystal_density_method 'not measured'
_exptl_crystal_description block
_exptl_crystal_F_000 1912
_exptl_crystal_preparation hexanes
_exptl_crystal_size_max 0.44
_exptl_crystal_size_mid 0.14
_exptl_crystal_size_min 0.14
_refine_diff_density_max 2.546
_refine_diff_density_min -1.557
_refine_diff_density_rms 0.205
_refine_ls_extinction_coef 0.00000(8)
_refine_ls_extinction_expression Fc^*^=kFc[1+0.001xFc^2^\l^3^/sin(2\q)]^-1/4^
_refine_ls_extinction_method SHELXL
_refine_ls_goodness_of_fit_ref 1.280
_refine_ls_hydrogen_treatment mixed
_refine_ls_matrix_type full
_refine_ls_number_parameters 221
_refine_ls_number_reflns 2813
_refine_ls_number_restraints 0
_refine_ls_restrained_S_all 1.280
_refine_ls_R_factor_all 0.0498
_refine_ls_R_factor_gt 0.0490
_refine_ls_shift/su_max 1.172
_refine_ls_shift/su_mean 0.005
_refine_ls_structure_factor_coef Fsqd
_refine_ls_weighting_details 'calc w=1/[\s^2^(Fo^2^)+(0.0557P)^2^+60.7863P] where P=(Fo^2^+2Fc^2^)/3'
_refine_ls_weighting_scheme calc
_refine_ls_wR_factor_gt 0.1278
_refine_ls_wR_factor_ref 0.1283
_reflns_number_gt 2786
_reflns_number_total 2813
_reflns_threshold_expression >2sigma(I)
_cod_data_source_file ic049795rsi20040216_072710_1.cif
_cod_data_source_block compound1
_cod_depositor_comments
;
The following automatic conversions were performed:
'_symmetry_cell_setting' value 'Monoclinic' changed to 'monoclinic'
according to '/home/saulius/struct/CIF-dictionaries/cif_core.dic'
dictionary named 'cif_core.dic' version 2.4.1 from 2010-06-29.

Automatic conversion script
Id: cif_fix_enum 1527 2010-12-29 10:47:43Z saulius 
;
_cod_database_code 4311114

loop_
_symmetry_equiv_pos_as_xyz
'x, y, z'
'-x, y, -z+1/2'
'x+1/2, y+1/2, z'
'-x+1/2, y+1/2, -z+1/2'
'-x, -y, -z'
'x, -y, z-1/2'
'-x+1/2, -y+1/2, -z'
'x+1/2, -y+1/2, z-1/2'

loop_
_atom_site_label
_atom_site_type_symbol
_atom_site_fract_x
_atom_site_fract_y
_atom_site_fract_z
_atom_site_U_iso_or_equiv
_atom_site_adp_type
_atom_site_occupancy
_atom_site_symmetry_multiplicity
_atom_site_calc_flag
_atom_site_refinement_flags
_atom_site_disorder_assembly
_atom_site_disorder_group
W1 W 1.01827(2) 0.28354(2) 0.84148(3) 0.0188(2) Uani 1 1 d . . .
N3 N 1.0225(5) 0.1639(5) 0.8545(7) 0.030(2) Uani 1 1 d . . .
N1 N 0.9234(4) 0.3463(5) 0.7965(6) 0.0221(17) Uani 1 1 d . . .
B2 B 1.0000 0.1188(11) 0.7500 0.028(4) Uani 1 2 d S . .
N2 N 1.1164(4) 0.3474(5) 0.9062(6) 0.0227(17) Uani 1 1 d . . .
C1 C 0.9049(6) 0.3704(6) 0.8797(9) 0.027(2) Uani 1 1 d . . .
H1 H 0.8928 0.4302 0.8685 0.032 Uiso 1 1 calc R . .
B1 B 0.8810(6) 0.3869(7) 0.6848(10) 0.027(2) Uani 1 1 d . . .
C18 C 0.9307(8) -0.1098(7) 0.7033(10) 0.045(3) Uani 1 1 d . . .
H18 H 0.8827 -0.1390 0.6712 0.054 Uiso 1 1 calc R . .
C17 C 0.9311(7) -0.0243(6) 0.7032(9) 0.035(2) Uani 1 1 d . . .
H17 H 0.8827 0.0042 0.6702 0.042 Uiso 1 1 calc R . .
C3 C 0.9741(7) 0.3583(8) 1.0052(9) 0.043(3) Uani 1 1 d . . .
H3A H 0.9859 0.2999 1.0207 0.065 Uiso 1 1 calc R . .
H3B H 0.9611 0.3799 1.0559 0.065 Uiso 1 1 calc R . .
H3C H 1.0205 0.3870 1.0214 0.065 Uiso 1 1 calc R . .
C10 C 0.8398(5) 0.4716(6) 0.6646(8) 0.023(2) Uani 1 1 d . . .
C7 C 1.0416(6) 0.1190(6) 0.9585(8) 0.025(2) Uani 1 1 d . . .
H7 H 1.0634 0.0647 0.9585 0.030 Uiso 1 1 calc R . .
C11 C 0.7590(6) 0.4868(6) 0.6112(9) 0.029(2) Uani 1 1 d . . .
H11 H 0.7229 0.4423 0.5816 0.035 Uiso 1 1 calc R . .
C15 C 0.8882(6) 0.5393(6) 0.7059(9) 0.034(2) Uani 1 1 d . . .
H15 H 0.9436 0.5320 0.7451 0.041 Uiso 1 1 calc R . .
C4 C 1.1684(6) 0.3667(6) 1.0331(8) 0.028(2) Uani 1 1 d . . .
H4 H 1.1470 0.3352 1.0685 0.033 Uiso 1 1 calc R . .
C2 C 0.8308(7) 0.3270(8) 0.8474(10) 0.042(3) Uani 1 1 d . . .
H2A H 0.7869 0.3386 0.7653 0.064 Uiso 1 1 calc R . .
H2B H 0.8169 0.3462 0.8980 0.064 Uiso 1 1 calc R . .
H2C H 0.8406 0.2681 0.8578 0.064 Uiso 1 1 calc R . .
C16 C 1.0000 0.0191(7) 0.7500 0.023(3) Uani 1 2 d S . .
C14 C 0.8593(7) 0.6180(7) 0.6925(12) 0.049(3) Uani 1 1 d . . .
H14 H 0.8942 0.6635 0.7204 0.059 Uiso 1 1 calc R . .
C13 C 0.7778(7) 0.6295(7) 0.6373(10) 0.045(3) Uani 1 1 d . . .
H13 H 0.7569 0.6830 0.6265 0.054 Uiso 1 1 calc R . .
C19 C 1.0000 -0.1502(10) 0.7500 0.050(5) Uani 1 2 d S . .
H19 H 1.0000 -0.2082 0.7500 0.060 Uiso 1 2 calc SR . .
C12 C 0.7306(7) 0.5653(8) 0.6006(10) 0.047(3) Uani 1 1 d . . .
H12 H 0.6759 0.5730 0.5661 0.057 Uiso 1 1 calc R . .
C8 C 0.9680(6) 0.1022(6) 0.9540(9) 0.031(2) Uani 1 1 d . . .
H8A H 0.9440 0.1542 0.9519 0.047 Uiso 1 1 calc R . .
H8B H 0.9837 0.0714 1.0238 0.047 Uiso 1 1 calc R . .
H8C H 0.9293 0.0705 0.8836 0.047 Uiso 1 1 calc R . .
C9 C 1.1055(6) 0.1610(6) 1.0715(8) 0.030(2) Uani 1 1 d . . .
H9A H 1.1492 0.1768 1.0687 0.046 Uiso 1 1 calc R . .
H9B H 1.1254 0.1236 1.1374 0.046 Uiso 1 1 calc R . .
H9C H 1.0833 0.2098 1.0818 0.046 Uiso 1 1 calc R . .
C6 C 1.1666(7) 0.4569(6) 1.0604(9) 0.037(3) Uani 1 1 d . . .
H6A H 1.1976 0.4891 1.0430 0.055 Uiso 1 1 calc R . .
H6B H 1.1896 0.4628 1.1435 0.055 Uiso 1 1 calc R . .
H6C H 1.1115 0.4763 1.0121 0.055 Uiso 1 1 calc R . .
C5 C 1.2527(6) 0.3369(7) 1.0927(9) 0.035(2) Uani 1 1 d . . .
H5A H 1.2519 0.2786 1.0765 0.053 Uiso 1 1 calc R . .
H5B H 1.2836 0.3454 1.1775 0.053 Uiso 1 1 calc R . .
H5C H 1.2771 0.3674 1.0626 0.053 Uiso 1 1 calc R . .

loop_
_atom_site_aniso_label
_atom_site_aniso_U_11
_atom_site_aniso_U_22
_atom_site_aniso_U_33
_atom_site_aniso_U_23
_atom_site_aniso_U_13
_atom_site_aniso_U_12
W1 0.0200(3) 0.0186(3) 0.0178(3) 0.00038(13) 0.0113(2) 0.00064(13)
N3 0.042(5) 0.014(4) 0.036(5) -0.008(3) 0.023(4) -0.005(3)
N1 0.021(4) 0.021(4) 0.021(4) -0.004(3) 0.010(3) 0.004(3)
B2 0.013(7) 0.045(10) 0.026(9) 0.000 0.013(7) 0.000
N2 0.025(4) 0.021(4) 0.017(4) 0.000(3) 0.009(3) 0.003(3)
C1 0.036(6) 0.020(5) 0.035(6) 0.000(4) 0.027(5) 0.006(4)
B1 0.015(5) 0.028(6) 0.041(7) 0.000(5) 0.018(5) 0.005(4)
C18 0.066(8) 0.027(6) 0.035(6) -0.013(5) 0.026(6) -0.025(6)
C17 0.040(6) 0.029(6) 0.038(6) 0.006(5) 0.024(5) 0.002(5)
C3 0.045(6) 0.070(8) 0.023(5) -0.004(5) 0.025(5) 0.008(6)
C10 0.025(5) 0.024(5) 0.024(5) 0.001(4) 0.017(4) 0.004(4)
C7 0.030(5) 0.021(5) 0.026(5) 0.015(4) 0.018(4) 0.007(4)
C11 0.022(5) 0.035(6) 0.030(5) 0.005(4) 0.016(4) 0.004(4)
C15 0.029(5) 0.026(5) 0.043(6) -0.001(5) 0.019(5) -0.005(4)
C4 0.033(5) 0.022(5) 0.025(5) -0.001(4) 0.017(5) -0.006(4)
C2 0.042(6) 0.052(7) 0.043(7) 0.003(5) 0.031(6) 0.009(6)
C16 0.037(8) 0.010(6) 0.025(7) 0.000 0.020(6) 0.000
C14 0.051(7) 0.023(6) 0.068(9) -0.007(5) 0.033(7) 0.000(5)
C13 0.057(8) 0.025(6) 0.039(7) 0.003(5) 0.022(6) 0.018(5)
C19 0.086(14) 0.025(8) 0.048(10) 0.000 0.046(11) 0.000
C12 0.035(6) 0.061(8) 0.040(6) 0.006(6) 0.019(6) 0.026(6)
C8 0.044(6) 0.028(5) 0.034(6) 0.002(4) 0.029(5) -0.002(5)
C9 0.031(5) 0.027(5) 0.027(5) 0.007(4) 0.015(5) 0.002(4)
C6 0.046(7) 0.032(6) 0.026(6) -0.009(4) 0.018(5) -0.004(5)
C5 0.029(5) 0.034(6) 0.023(5) 0.002(4) 0.006(5) 0.001(4)

loop_
_atom_type_symbol
_atom_type_description
_atom_type_scat_dispersion_real
_atom_type_scat_dispersion_imag
_atom_type_scat_source
C C 0.0033 0.0016 'International Tables Vol C Tables 4.2.6.8 and 6.1.1.4'
H H 0.0000 0.0000 'International Tables Vol C Tables 4.2.6.8 and 6.1.1.4'
B B 0.0013 0.0007 'International Tables Vol C Tables 4.2.6.8 and 6.1.1.4'
N N 0.0061 0.0033 'International Tables Vol C Tables 4.2.6.8 and 6.1.1.4'
W W -0.8490 6.8722 'International Tables Vol C Tables 4.2.6.8 and 6.1.1.4'

loop_
_geom_angle_atom_site_label_1
_geom_angle_atom_site_label_2
_geom_angle_atom_site_label_3
_geom_angle
_geom_angle_site_symmetry_1
_geom_angle_site_symmetry_3
_geom_angle_publ_flag
N3 W1 N1 121.9(3) . . ?
N3 W1 N2 120.5(3) . . ?
N1 W1 N2 116.3(3) . . ?
N3 W1 W1 94.3(2) . 2_756 ?
N1 W1 W1 92.8(2) . 2_756 ?
N2 W1 W1 94.3(2) . 2_756 ?
B2 N3 C7 119.8(9) . . ?
B2 N3 W1 116.0(8) . . ?
C7 N3 W1 124.1(6) . . ?
B1 N1 C1 118.0(7) . . ?
B1 N1 W1 115.7(6) . . ?
C1 N1 W1 124.6(6) . . ?
N3 B2 N3 119.4(14) . 2_756 ?
N3 B2 C16 120.3(7) . . ?
N3 B2 C16 120.3(7) 2_756 . ?
B1 N2 C4 126.1(8) 2_756 . ?
B1 N2 W1 113.5(6) 2_756 . ?
C4 N2 W1 118.7(6) . . ?
C3 C1 N1 112.5(8) . . ?
C3 C1 C2 112.8(9) . . ?
N1 C1 C2 110.0(8) . . ?
N1 B1 N2 116.4(8) . 2_756 ?
N1 B1 C10 121.3(9) . . ?
N2 B1 C10 122.2(9) 2_756 . ?
C19 C18 C17 118.9(12) . . ?
C16 C17 C18 121.5(11) . . ?
C15 C10 C11 115.6(9) . . ?
C15 C10 B1 116.7(8) . . ?
C11 C10 B1 127.7(9) . . ?
N3 C7 C9 112.1(8) . . ?
N3 C7 C8 112.7(8) . . ?
C9 C7 C8 110.8(8) . . ?
C12 C11 C10 121.7(10) . . ?
C10 C15 C14 122.6(10) . . ?
N2 C4 C5 112.0(8) . . ?
N2 C4 C6 113.8(8) . . ?
C5 C4 C6 111.5(9) . . ?
C17 C16 C17 117.6(12) . 2_756 ?
C17 C16 B2 121.2(6) . . ?
C17 C16 B2 121.2(6) 2_756 . ?
C15 C14 C13 119.3(11) . . ?
C12 C13 C14 119.3(10) . . ?
C18 C19 C18 121.5(15) 2_756 . ?
C13 C12 C11 121.6(10) . . ?

loop_
_geom_bond_atom_site_label_1
_geom_bond_atom_site_label_2
_geom_bond_distance
_geom_bond_site_symmetry_2
_geom_bond_publ_flag
W1 N3 1.966(8) . ?
W1 N1 1.978(7) . ?
W1 N2 1.981(8) . ?
W1 W1 2.2342(7) 2_756 ?
N3 B2 1.465(12) . ?
N3 C7 1.478(12) . ?
N1 B1 1.439(14) . ?
N1 C1 1.508(12) . ?
B2 N3 1.465(12) 2_756 ?
B2 C16 1.63(2) . ?
N2 B1 1.479(14) 2_756 ?
N2 C4 1.482(12) . ?
C1 C3 1.494(15) . ?
C1 C2 1.512(15) . ?
B1 N2 1.479(14) 2_756 ?
B1 C10 1.569(14) . ?
C18 C19 1.357(15) . ?
C18 C17 1.400(15) . ?
C17 C16 1.376(12) . ?
C10 C15 1.377(14) . ?
C10 C11 1.407(13) . ?
C7 C9 1.508(14) . ?
C7 C8 1.536(13) . ?
C11 C12 1.387(15) . ?
C15 C14 1.389(15) . ?
C4 C5 1.515(14) . ?
C4 C6 1.534(14) . ?
C16 C17 1.376(12) 2_756 ?
C14 C13 1.405(17) . ?
C13 C12 1.321(17) . ?
C19 C18 1.357(15) 2_756 ?
